data_4077134
loop_
_publ_author_name
'Yih, Kuang-Hway'
'Lee, Gene-Hsiang'
'Huang, Shou-Ling'
'Wang, Yu'

_publ_section_title
;
 Syntheses, Reactivity, and Stereochemistry of \h3-Allyl Dithio-Molybdenum
 Complexes:&#x00A0; Crystal Structures
 ofendo-[Mo(\h3-C3H5)(\h2-S2CNC4H8)(CO)(\h2-dppe)],endo-[Mo(\h3-C3H5){\h2-S2P(OEt)2}(CO)(\h2-dppe)],exo-,endo-[Mo(\h3-C3H5)(\h2-S2CNC4H8)(CO)(\h2-dppm)],
 andendo-[Mo(\h3-C3H5){\h2-S2P(OEt)2}(CO)(\h2-dppm)]
;
_journal_issue 26
_journal_name_full Organometallics
_journal_page_first 5767
_journal_paper_doi 10.1021/om0207156
_journal_volume 21
_journal_year 2002
_chemical_formula_sum 'C36 H39 Cl2 Mo N O P2 S2'
_chemical_formula_weight 794.58
_chemical_name_systematic
; 

 ? 

;
_space_group_IT_number 14
_symmetry_cell_setting monoclinic
_symmetry_space_group_name_Hall '-P 2yn'
_symmetry_space_group_name_H-M 'P 1 21/n 1'
_atom_sites_solution_hydrogens geom
_atom_sites_solution_primary direct
_atom_sites_solution_secondary difmap
_audit_creation_method SHELXL-97
_cell_angle_alpha 90.00
_cell_angle_beta 90.3932(4)
_cell_angle_gamma 90.00
_cell_formula_units_Z 4
_cell_length_a 11.3200(1)
_cell_length_b 15.8152(2)
_cell_length_c 19.6732(2)
_cell_measurement_reflns_used all
_cell_measurement_temperature 150(1)
_cell_measurement_theta_max 27.50
_cell_measurement_theta_min 1.62
_cell_volume 3521.97(7)
_computing_cell_refinement DENZO-SMN
_computing_data_collection 'NONIUS COLLECT'
_computing_data_reduction DENZO-SMN
_computing_molecular_graphics SHELXTL
_computing_publication_material SHELXTL
_computing_structure_refinement 'SHELXL-97 (Sheldrick, 1997)'
_computing_structure_solution 'SHELXS-97 (Sheldrick, 1990)'
_diffrn_ambient_temperature 150(1)
_diffrn_measured_fraction_theta_full 0.996
_diffrn_measured_fraction_theta_max 0.996
_diffrn_measurement_device_type 'NONIUS KappaCCD'
_diffrn_measurement_method 'phi and omega scans'
_diffrn_radiation_monochromator graphite
_diffrn_radiation_source 'fine-focus sealed tube'
_diffrn_radiation_type MoK\a
_diffrn_radiation_wavelength 0.71073
_diffrn_reflns_av_R_equivalents 0.0366
_diffrn_reflns_av_sigmaI/netI 0.0358
_diffrn_reflns_limit_h_max 14
_diffrn_reflns_limit_h_min -14
_diffrn_reflns_limit_k_max 20
_diffrn_reflns_limit_k_min -20
_diffrn_reflns_limit_l_max 25
_diffrn_reflns_limit_l_min -25
_diffrn_reflns_number 28690
_diffrn_reflns_theta_full 27.50
_diffrn_reflns_theta_max 27.50
_diffrn_reflns_theta_min 1.65
_diffrn_standards_decay_% 0
_exptl_absorpt_coefficient_mu 0.764
_exptl_absorpt_correction_T_max 0.873
_exptl_absorpt_correction_T_min 0.811
_exptl_absorpt_correction_type multi-scan
_exptl_crystal_colour red
_exptl_crystal_density_diffrn 1.499
_exptl_crystal_density_meas ?
_exptl_crystal_density_method 'not measured'
_exptl_crystal_description block
_exptl_crystal_F_000 1632
_exptl_crystal_size_max 0.40
_exptl_crystal_size_mid 0.40
_exptl_crystal_size_min 0.25
_refine_diff_density_max 0.634
_refine_diff_density_min -0.517
_refine_diff_density_rms 0.109
_refine_ls_extinction_coef 0.0047(3)
_refine_ls_extinction_expression Fc^*^=kFc[1+0.001xFc^2^\l^3^/sin(2\q)]^-1/4^
_refine_ls_extinction_method SHELXL
_refine_ls_goodness_of_fit_ref 1.118
_refine_ls_hydrogen_treatment mixed
_refine_ls_matrix_type full
_refine_ls_number_parameters 407
_refine_ls_number_reflns 8065
_refine_ls_number_restraints 0
_refine_ls_restrained_S_all 1.118
_refine_ls_R_factor_all 0.0418
_refine_ls_R_factor_gt 0.0291
_refine_ls_shift/su_max 0.001
_refine_ls_shift/su_mean 0.000
_refine_ls_structure_factor_coef Fsqd
_refine_ls_weighting_details 'calc w=1/[\s^2^(Fo^2^)+(0.0489P)^2^+0.6492P] where P=(Fo^2^+2Fc^2^)/3'
_refine_ls_weighting_scheme calc
_refine_ls_wR_factor_gt 0.0740
_refine_ls_wR_factor_ref 0.0886
_reflns_number_gt 6655
_reflns_number_total 8065
_reflns_threshold_expression >2sigma(I)
_cod_data_source_file om0207156.cif
_cod_data_source_block ic8292
_cod_depositor_comments
;
The following automatic conversions were performed:

'_symmetry_cell_setting' value 'Monoclinic' changed to 'monoclinic'
according to /home/saulius/struct/CIF-dictionaries/cif_core.dic
dictionary named 'cif_core.dic' version 2.4.1 from 2010-06-29.

Automatic conversion script
Id: cif_fix_values 1715 2011-07-08 13:25:40Z adriana 

The following automatic conversions were performed:

'_exptl_crystal_density_meas' value 'not_measured' was changed to '?'
- the value is perceived as not measured.

Automatic conversion script
Id: cif_fix_values 3008 2015-01-20 13:52:24Z robertas 
;
_cod_original_sg_symbol_H-M P2(1)/n
_cod_database_code 4077134

loop_
_symmetry_equiv_pos_as_xyz
'x, y, z'
'-x+1/2, y+1/2, -z+1/2'
'-x, -y, -z'
'x-1/2, -y-1/2, z-1/2'

loop_
_atom_site_label
_atom_site_type_symbol
_atom_site_fract_x
_atom_site_fract_y
_atom_site_fract_z
_atom_site_U_iso_or_equiv
_atom_site_adp_type
_atom_site_occupancy
_atom_site_symmetry_multiplicity
_atom_site_calc_flag
_atom_site_refinement_flags
Mo Mo 0.505704(15) 0.254896(11) 0.176212(9) 0.01322(7) Uani 1 1 d .
S1 S 0.37327(4) 0.36556(3) 0.11915(3) 0.01888(12) Uani 1 1 d .
S2 S 0.28449(4) 0.20560(3) 0.16991(3) 0.01750(12) Uani 1 1 d .
P1 P 0.60794(4) 0.11955(3) 0.18738(3) 0.01482(12) Uani 1 1 d .
P2 P 0.51768(4) 0.20926(3) 0.05359(3) 0.01387(12) Uani 1 1 d .
O1 O 0.76282(13) 0.31791(10) 0.15846(8) 0.0264(4) Uani 1 1 d .
N1 N 0.15182(15) 0.31346(11) 0.09720(10) 0.0203(4) Uani 1 1 d .
C1 C 0.66522(19) 0.29445(13) 0.16520(11) 0.0185(4) Uani 1 1 d .
C2 C 0.5394(2) 0.36803(15) 0.25121(11) 0.0263(5) Uani 1 1 d .
H2A H 0.6171 0.3697 0.2747 0.032 Uiso 1 1 calc R
H2B H 0.5098 0.4242 0.2370 0.032 Uiso 1 1 calc R
C3 C 0.4561(2) 0.31076(14) 0.27609(11) 0.0217(5) Uani 1 1 d .
H3A H 0.3731 0.3285 0.2859 0.026 Uiso 1 1 calc R
C4 C 0.4970(2) 0.22776(15) 0.29120(11) 0.0214(5) Uani 1 1 d .
H4A H 0.4371 0.1863 0.3062 0.026 Uiso 1 1 calc R
H4B H 0.5733 0.2232 0.3158 0.026 Uiso 1 1 calc R
C5 C 0.25565(18) 0.29693(13) 0.12534(11) 0.0169(4) Uani 1 1 d .
C6 C 0.1255(2) 0.39133(15) 0.05899(13) 0.0281(5) Uani 1 1 d .
H6A H 0.1688 0.3928 0.0155 0.034 Uiso 1 1 calc R
H6B H 0.1461 0.4422 0.0859 0.034 Uiso 1 1 calc R
C7 C -0.0078(2) 0.38572(17) 0.04682(16) 0.0372(6) Uani 1 1 d .
H7A H -0.0519 0.4110 0.0851 0.045 Uiso 1 1 calc R
H7B H -0.0308 0.4147 0.0042 0.045 Uiso 1 1 calc R
C8 C -0.0302(2) 0.29095(16) 0.04194(14) 0.0305(6) Uani 1 1 d .
H8A H -0.1140 0.2775 0.0511 0.037 Uiso 1 1 calc R
H8B H -0.0090 0.2690 -0.0035 0.037 Uiso 1 1 calc R
C9 C 0.0503(2) 0.25467(14) 0.09680(13) 0.0251(5) Uani 1 1 d .
H9A H 0.0106 0.2540 0.1415 0.030 Uiso 1 1 calc R
H9B H 0.0755 0.1965 0.0853 0.030 Uiso 1 1 calc R
C10 C 0.68532(18) 0.09941(13) 0.10652(11) 0.0174(4) Uani 1 1 d .
H10A H 0.7488 0.1416 0.0999 0.021 Uiso 1 1 calc R
H10B H 0.7213 0.0424 0.1071 0.021 Uiso 1 1 calc R
C11 C 0.59409(18) 0.10590(13) 0.04906(10) 0.0174(4) Uani 1 1 d .
H11A H 0.5358 0.0596 0.0531 0.021 Uiso 1 1 calc R
H11B H 0.6339 0.1003 0.0046 0.021 Uiso 1 1 calc R
C12 C 0.72554(18) 0.10411(13) 0.25097(11) 0.0187(4) Uani 1 1 d .
C13 C 0.83449(19) 0.14317(15) 0.24374(12) 0.0259(5) Uani 1 1 d .
H13A H 0.8469 0.1806 0.2067 0.031 Uiso 1 1 calc R
C14 C 0.9260(2) 0.12831(17) 0.29005(14) 0.0330(6) Uani 1 1 d .
H14A H 1.0004 0.1551 0.2841 0.040 Uiso 1 1 calc R
C15 C 0.9086(2) 0.07481(16) 0.34445(14) 0.0355(6) Uani 1 1 d .
H15A H 0.9713 0.0638 0.3756 0.043 Uiso 1 1 calc R
C16 C 0.7998(2) 0.03736(17) 0.35343(13) 0.0352(6) Uani 1 1 d .
H16A H 0.7869 0.0020 0.3917 0.042 Uiso 1 1 calc R
C17 C 0.7088(2) 0.05107(15) 0.30678(12) 0.0275(5) Uani 1 1 d .
H17A H 0.6346 0.0241 0.3130 0.033 Uiso 1 1 calc R
C18 C 0.52567(18) 0.02027(13) 0.19913(11) 0.0181(4) Uani 1 1 d .
C19 C 0.5764(2) -0.05788(14) 0.18386(12) 0.0259(5) Uani 1 1 d .
H19A H 0.6512 -0.0598 0.1623 0.031 Uiso 1 1 calc R
C20 C 0.5188(2) -0.13283(16) 0.19975(13) 0.0324(6) Uani 1 1 d .
H20A H 0.5537 -0.1856 0.1885 0.039 Uiso 1 1 calc R
C21 C 0.4108(2) -0.13068(16) 0.23192(12) 0.0299(5) Uani 1 1 d .
H21A H 0.3722 -0.1819 0.2436 0.036 Uiso 1 1 calc R
C22 C 0.3590(2) -0.05411(16) 0.24708(12) 0.0270(5) Uani 1 1 d .
H22A H 0.2846 -0.0527 0.2691 0.032 Uiso 1 1 calc R
C23 C 0.41534(18) 0.02097(14) 0.23024(11) 0.0218(5) Uani 1 1 d .
H23A H 0.3783 0.0734 0.2400 0.026 Uiso 1 1 calc R
C24 C 0.38535(18) 0.19155(13) 0.00182(10) 0.0166(4) Uani 1 1 d .
C25 C 0.31620(19) 0.11903(14) 0.01058(11) 0.0196(4) Uani 1 1 d .
H25A H 0.3406 0.0768 0.0420 0.024 Uiso 1 1 calc R
C26 C 0.21235(19) 0.10836(15) -0.02627(11) 0.0236(5) Uani 1 1 d .
H26A H 0.1663 0.0587 -0.0201 0.028 Uiso 1 1 calc R
C27 C 0.1754(2) 0.16963(16) -0.07201(12) 0.0264(5) Uani 1 1 d .
H27A H 0.1042 0.1621 -0.0972 0.032 Uiso 1 1 calc R
C28 C 0.2428(2) 0.24199(16) -0.08085(13) 0.0287(6) Uani 1 1 d .
H28A H 0.2179 0.2841 -0.1122 0.034 Uiso 1 1 calc R
C29 C 0.3468(2) 0.25300(14) -0.04382(12) 0.0227(5) Uani 1 1 d .
H29A H 0.3920 0.3030 -0.0498 0.027 Uiso 1 1 calc R
C30 C 0.60380(17) 0.27794(14) -0.00301(11) 0.0166(4) Uani 1 1 d .
C31 C 0.6416(2) 0.24782(14) -0.06601(12) 0.0206(5) Uani 1 1 d .
H31A H 0.6259 0.1909 -0.0785 0.025 Uiso 1 1 calc R
C32 C 0.7019(2) 0.30040(15) -0.11054(12) 0.0257(5) Uani 1 1 d .
H32A H 0.7290 0.2790 -0.1528 0.031 Uiso 1 1 calc R
C33 C 0.7224(2) 0.38395(16) -0.09317(12) 0.0281(5) Uani 1 1 d .
H33A H 0.7632 0.4200 -0.1237 0.034 Uiso 1 1 calc R
C34 C 0.6836(2) 0.41519(15) -0.03133(12) 0.0251(5) Uani 1 1 d .
H34A H 0.6968 0.4728 -0.0199 0.030 Uiso 1 1 calc R
C35 C 0.62567(18) 0.36235(14) 0.01373(11) 0.0196(4) Uani 1 1 d .
H35A H 0.6006 0.3838 0.0564 0.024 Uiso 1 1 calc R
C36 C 1.1212(2) 0.00185(17) 0.13382(14) 0.0330(6) Uani 1 1 d .
H36A H 1.1233 -0.0163 0.1820 0.040 Uiso 1 1 calc R
H36B H 1.1772 0.0495 0.1286 0.040 Uiso 1 1 calc R
Cl1 Cl 0.97921(5) 0.03577(4) 0.11281(4) 0.04484(19) Uani 1 1 d .
Cl2 Cl 1.16571(7) -0.08253(5) 0.08187(4) 0.0569(2) Uani 1 1 d .

loop_
_atom_site_aniso_label
_atom_site_aniso_U_11
_atom_site_aniso_U_22
_atom_site_aniso_U_33
_atom_site_aniso_U_23
_atom_site_aniso_U_13
_atom_site_aniso_U_12
Mo 0.01318(11) 0.01368(11) 0.01280(11) -0.00067(6) 0.00001(7) 0.00034(6)
S1 0.0162(3) 0.0151(3) 0.0253(3) 0.0030(2) -0.0001(2) 0.00013(19)
S2 0.0165(3) 0.0162(3) 0.0199(3) 0.0025(2) 0.0007(2) 0.00006(19)
P1 0.0142(3) 0.0151(3) 0.0151(3) 0.0009(2) -0.00031(19) 0.00016(19)
P2 0.0147(3) 0.0138(3) 0.0131(3) 0.0003(2) -0.00032(19) -0.00082(19)
O1 0.0174(8) 0.0285(9) 0.0334(9) 0.0004(7) 0.0009(7) -0.0056(6)
N1 0.0162(9) 0.0177(9) 0.0269(10) 0.0033(8) -0.0014(7) -0.0003(7)
C1 0.0209(11) 0.0187(11) 0.0160(10) -0.0011(9) -0.0012(8) 0.0009(8)
C2 0.0330(13) 0.0245(12) 0.0212(12) -0.0078(10) -0.0014(9) -0.0003(10)
C3 0.0250(12) 0.0263(12) 0.0137(10) -0.0085(9) 0.0021(8) 0.0006(9)
C4 0.0239(11) 0.0289(12) 0.0113(10) -0.0019(9) -0.0001(8) 0.0012(9)
C5 0.0163(10) 0.0157(10) 0.0187(11) 0.0000(8) 0.0022(8) 0.0015(8)
C6 0.0232(12) 0.0208(12) 0.0401(15) 0.0099(10) -0.0049(10) 0.0013(9)
C7 0.0214(12) 0.0324(15) 0.0575(18) 0.0091(13) -0.0107(11) 0.0040(10)
C8 0.0184(12) 0.0352(14) 0.0380(15) 0.0025(12) -0.0052(10) -0.0011(10)
C9 0.0175(12) 0.0252(13) 0.0325(14) 0.0039(10) -0.0012(10) -0.0050(9)
C10 0.0149(10) 0.0174(10) 0.0201(11) 0.0003(8) 0.0014(8) 0.0025(8)
C11 0.0197(10) 0.0162(11) 0.0162(10) -0.0002(8) 0.0020(8) 0.0004(8)
C12 0.0208(11) 0.0166(11) 0.0188(11) -0.0029(8) -0.0047(8) 0.0044(8)
C13 0.0233(12) 0.0237(12) 0.0305(13) 0.0001(10) -0.0070(9) -0.0003(9)
C14 0.0248(13) 0.0317(14) 0.0424(16) -0.0094(12) -0.0134(11) 0.0042(10)
C15 0.0382(15) 0.0314(14) 0.0367(15) -0.0131(12) -0.0224(11) 0.0149(11)
C16 0.0499(16) 0.0293(14) 0.0261(13) 0.0026(11) -0.0133(11) 0.0086(12)
C17 0.0301(13) 0.0267(13) 0.0257(12) 0.0023(10) -0.0062(9) 0.0022(10)
C18 0.0198(10) 0.0177(11) 0.0168(10) 0.0025(8) -0.0029(8) -0.0026(8)
C19 0.0309(13) 0.0176(12) 0.0293(13) 0.0008(10) 0.0062(10) -0.0017(9)
C20 0.0460(16) 0.0186(12) 0.0325(14) -0.0013(10) 0.0058(11) -0.0037(10)
C21 0.0391(14) 0.0243(13) 0.0264(13) 0.0037(10) -0.0021(10) -0.0140(10)
C22 0.0236(12) 0.0315(14) 0.0260(12) 0.0068(10) 0.0001(9) -0.0060(10)
C23 0.0205(11) 0.0233(12) 0.0216(11) 0.0035(9) -0.0021(8) -0.0019(9)
C24 0.0167(10) 0.0189(11) 0.0144(10) -0.0017(8) 0.0011(8) -0.0029(8)
C25 0.0218(11) 0.0210(11) 0.0161(10) 0.0003(9) 0.0001(8) -0.0030(8)
C26 0.0230(11) 0.0252(12) 0.0225(12) -0.0027(9) 0.0010(9) -0.0090(9)
C27 0.0210(11) 0.0364(14) 0.0217(12) -0.0024(10) -0.0049(9) -0.0046(10)
C28 0.0267(13) 0.0334(15) 0.0259(13) 0.0091(10) -0.0101(10) -0.0028(10)
C29 0.0217(12) 0.0235(12) 0.0228(12) 0.0033(9) -0.0038(9) -0.0050(9)
C30 0.0135(10) 0.0199(11) 0.0163(10) 0.0028(8) -0.0011(8) -0.0020(8)
C31 0.0206(11) 0.0219(12) 0.0192(11) -0.0016(9) 0.0019(9) -0.0008(8)
C32 0.0248(12) 0.0313(14) 0.0209(12) 0.0000(10) 0.0057(9) -0.0012(10)
C33 0.0293(12) 0.0319(14) 0.0230(12) 0.0058(10) 0.0043(9) -0.0096(10)
C34 0.0270(12) 0.0224(12) 0.0259(12) 0.0017(10) -0.0005(9) -0.0091(9)
C35 0.0212(11) 0.0208(11) 0.0168(11) -0.0009(9) -0.0008(8) -0.0032(8)
C36 0.0224(12) 0.0346(14) 0.0421(16) 0.0075(12) -0.0004(10) -0.0019(10)
Cl1 0.0236(3) 0.0309(4) 0.0800(6) -0.0118(3) -0.0033(3) 0.0010(2)
Cl2 0.0641(5) 0.0368(4) 0.0704(6) 0.0141(4) 0.0391(4) 0.0195(3)

loop_
_atom_type_symbol
_atom_type_description
_atom_type_scat_dispersion_real
_atom_type_scat_dispersion_imag
_atom_type_scat_source
C C 0.0033 0.0016 'International Tables Vol C Tables 4.2.6.8 and 6.1.1.4'
H H 0.0000 0.0000 'International Tables Vol C Tables 4.2.6.8 and 6.1.1.4'
N N 0.0061 0.0033 'International Tables Vol C Tables 4.2.6.8 and 6.1.1.4'
O O 0.0106 0.0060 'International Tables Vol C Tables 4.2.6.8 and 6.1.1.4'
P P 0.1023 0.0942 'International Tables Vol C Tables 4.2.6.8 and 6.1.1.4'
S S 0.1246 0.1234 'International Tables Vol C Tables 4.2.6.8 and 6.1.1.4'
Cl Cl 0.1484 0.1585 'International Tables Vol C Tables 4.2.6.8 and 6.1.1.4'
Mo Mo -1.6832 0.6857 'International Tables Vol C Tables 4.2.6.8 and 6.1.1.4'

loop_
_geom_angle_atom_site_label_1
_geom_angle_atom_site_label_2
_geom_angle_atom_site_label_3
_geom_angle
C1 Mo C3 102.28(9)
C1 Mo C4 102.56(9)
C3 Mo C4 36.51(8)
C1 Mo C2 71.00(8)
C3 Mo C2 35.46(8)
C4 Mo C2 62.17(8)
C1 Mo P1 81.41(6)
C3 Mo P1 112.95(6)
C4 Mo P1 76.82(6)
C2 Mo P1 122.42(6)
C1 Mo P2 85.91(6)
C3 Mo P2 166.31(6)
C4 Mo P2 152.64(6)
C2 Mo P2 144.02(6)
P1 Mo P2 78.858(18)
C1 Mo S1 106.00(6)
C3 Mo S1 88.01(6)
C4 Mo S1 121.93(6)
C2 Mo S1 81.19(6)
P1 Mo S1 156.160(19)
P2 Mo S1 79.125(18)
C1 Mo S2 170.65(6)
C3 Mo S2 85.03(6)
C4 Mo S2 86.78(6)
C2 Mo S2 114.01(6)
P1 Mo S2 101.260(17)
P2 Mo S2 85.832(17)
S1 Mo S2 68.071(17)
C5 S1 Mo 89.36(7)
C5 S2 Mo 87.27(7)
C12 P1 C18 99.55(10)
C12 P1 C10 102.57(9)
C18 P1 C10 101.78(10)
C12 P1 Mo 121.24(7)
C18 P1 Mo 121.26(7)
C10 P1 Mo 107.49(7)
C24 P2 C30 100.88(9)
C24 P2 C11 102.66(9)
C30 P2 C11 104.03(9)
C24 P2 Mo 121.85(7)
C30 P2 Mo 116.23(7)
C11 P2 Mo 109.08(7)
C5 N1 C6 123.77(18)
C5 N1 C9 124.52(18)
C6 N1 C9 111.63(17)
O1 C1 Mo 179.45(19)
C3 C2 Mo 67.63(12)
C2 C3 C4 116.8(2)
C2 C3 Mo 76.91(13)
C4 C3 Mo 74.63(12)
C3 C4 Mo 68.86(12)
N1 C5 S2 123.01(16)
N1 C5 S1 122.09(16)
S2 C5 S1 114.90(12)
N1 C6 C7 103.17(18)
C8 C7 C6 103.37(19)
C9 C8 C7 103.2(2)
N1 C9 C8 103.22(18)
C11 C10 P1 107.64(13)
C10 C11 P2 109.68(14)
C13 C12 C17 118.3(2)
C13 C12 P1 120.76(17)
C17 C12 P1 120.92(17)
C12 C13 C14 121.0(2)
C15 C14 C13 120.1(2)
C16 C15 C14 119.7(2)
C15 C16 C17 120.4(2)
C16 C17 C12 120.5(2)
C23 C18 C19 118.2(2)
C23 C18 P1 120.25(16)
C19 C18 P1 121.27(16)
C20 C19 C18 120.8(2)
C21 C20 C19 120.0(2)
C22 C21 C20 120.0(2)
C21 C22 C23 120.2(2)
C22 C23 C18 120.8(2)
C29 C24 C25 118.58(19)
C29 C24 P2 120.34(16)
C25 C24 P2 120.92(16)
C26 C25 C24 120.5(2)
C27 C26 C25 120.4(2)
C26 C27 C28 119.6(2)
C27 C28 C29 120.1(2)
C28 C29 C24 120.7(2)
C35 C30 C31 118.68(19)
C35 C30 P2 121.03(16)
C31 C30 P2 120.14(16)
C32 C31 C30 120.6(2)
C33 C32 C31 119.8(2)
C32 C33 C34 120.2(2)
C35 C34 C33 120.0(2)
C34 C35 C30 120.6(2)
Cl1 C36 Cl2 111.32(15)

loop_
_geom_bond_atom_site_label_1
_geom_bond_atom_site_label_2
_geom_bond_distance
Mo C1 1.925(2)
Mo C3 2.230(2)
Mo C4 2.305(2)
Mo C2 2.349(2)
Mo P1 2.4425(6)
Mo P2 2.5225(5)
Mo S1 2.5588(5)
Mo S2 2.6248(5)
S1 C5 1.723(2)
S2 C5 1.720(2)
P1 C12 1.837(2)
P1 C18 1.841(2)
P1 C10 1.849(2)
P2 C24 1.827(2)
P2 C30 1.840(2)
P2 C11 1.852(2)
O1 C1 1.174(3)
N1 C5 1.322(3)
N1 C6 1.472(3)
N1 C9 1.478(3)
C2 C3 1.399(3)
C3 C4 1.423(3)
C6 C7 1.528(3)
C7 C8 1.523(4)
C8 C9 1.521(3)
C10 C11 1.529(3)
C12 C13 1.388(3)
C12 C17 1.396(3)
C13 C14 1.395(3)
C14 C15 1.379(4)
C15 C16 1.379(4)
C16 C17 1.392(3)
C18 C23 1.395(3)
C18 C19 1.396(3)
C19 C20 1.390(3)
C20 C21 1.380(4)
C21 C22 1.379(4)
C22 C23 1.389(3)
C24 C29 1.391(3)
C24 C25 1.400(3)
C25 C26 1.387(3)
C26 C27 1.385(3)
C27 C28 1.387(3)
C28 C29 1.391(3)
C30 C35 1.397(3)
C30 C31 1.398(3)
C31 C32 1.391(3)
C32 C33 1.384(3)
C33 C34 1.387(3)
C34 C35 1.387(3)
C36 Cl1 1.742(2)
C36 Cl2 1.757(3)
